data_7710330
loop_
_publ_author_name
'Herdman, Megan E.'
'Werrett, Melissa V.'
'Andrews, Philip C.'

_publ_section_title
;
 Aryl bismuth phosphinates [BiAr<sub>2</sub>(O(O)PRR')]:
 structure-activity relationships for antibacterial activity and
 cytotoxicity.
;
_journal_issue 24
_journal_name_full 'Dalton transactions (Cambridge, England : 2003)'
_journal_page_first 9323
_journal_page_last 9335
_journal_paper_doi 10.1039/d2dt00346e
_journal_volume 51
_journal_year 2022
_chemical_formula_moiety 'C26 H24 Bi O2 P, C2 H6 O S'
_chemical_formula_sum 'C28 H30 Bi O3 P S'
_chemical_formula_weight 686.53
_chemical_name_systematic 'catena-((\m-diphenylphosphinate)-bis(3-tolyl)-bismuth) dimethylsulfoxide solvate'
_space_group_crystal_system monoclinic
_space_group_IT_number 14
_space_group_name_Hall '-P 2yn'
_space_group_name_H-M_alt 'P 1 21/n 1'
_atom_sites_solution_hydrogens geom
_audit_creation_date 2021-10-11
_audit_creation_method
;
Olex2 1.2
(compiled 2018.05.29 svn.r3508 for OlexSys, GUI svn.r5506)
;
_audit_update_record
;
2021-12-21 deposited with the CCDC.	2022-05-23 downloaded from the CCDC.
;
_cell_angle_alpha 90
_cell_angle_beta 95.6810(10)
_cell_angle_gamma 90
_cell_formula_units_Z 4
_cell_length_a 14.2607(2)
_cell_length_b 10.1056(2)
_cell_length_c 18.4960(4)
_cell_measurement_reflns_used 18769
_cell_measurement_temperature 123.00(10)
_cell_measurement_theta_max 31.0800
_cell_measurement_theta_min 3.4150
_cell_volume 2652.42(9)
_computing_cell_refinement 'CrysAlisPro 1.171.41.113a (Rigaku OD, 2021)'
_computing_data_collection 'CrysAlisPro 1.171.41.113a (Rigaku OD, 2021)'
_computing_data_reduction 'CrysAlisPro 1.171.41.113a (Rigaku OD, 2021)'
_computing_molecular_graphics 'Olex2 (Dolomanov et al., 2009)'
_computing_publication_material 'Olex2 (Dolomanov et al., 2009)'
_computing_structure_refinement 'ShelXL (Sheldrick, 2015)'
_computing_structure_solution 'SHELXT 2018/2 (Sheldrick, 2018)'
_diffrn_ambient_environment N~2~
_diffrn_ambient_temperature 123.00(10)
_diffrn_detector 'Hybrid Pixel Array Detector'
_diffrn_detector_area_resol_mean 10.0000
_diffrn_detector_type HyPix
_diffrn_measured_fraction_theta_full 0.998
_diffrn_measured_fraction_theta_max 0.889
_diffrn_measurement_details
;
List of Runs (angles in degrees, time in seconds):

  # Type    Start    End  Width  t~exp~   \w     \q     \k     \f   Frames
#--------------------------------------------------------------------------
  1  \w    -63.00  21.00   0.50    4.00    --  -20.51  84.00 158.00  168
  2  \w    -41.00  21.00   0.50    4.00    --  -20.51 -84.00  38.00  124
  3  \w    -42.00  64.00   0.50    4.00    --   20.67 -84.00  38.00  212
  4  \w   -112.00 -63.00   0.50    4.00    --  -20.51-178.00-180.00   98
  5  \w   -112.00 -61.00   0.50    4.00    --  -20.51 178.00  30.00  102
  6  \w    -23.00  30.00   0.50    4.00    --  -20.51 -99.00 -30.00  106
  7  \w     42.00 103.00   0.50    4.00    --   20.67 178.00 -60.00  122
  8  \w    -57.00  49.00   0.50    4.00    --   20.67 -57.00 150.00  212
  9  \w     42.00 102.00   0.50    4.00    --   20.67 178.00   0.00  120
;
_diffrn_measurement_device 'four-circle diffractometer'
_diffrn_measurement_device_type 'XtaLAB Synergy, Dualflex, HyPix'
_diffrn_measurement_method '\w scans'
_diffrn_orient_matrix_type 'CrysAlisPro convention (1999,Acta A55,543-557)'
_diffrn_orient_matrix_UB_11 -0.0277643000
_diffrn_orient_matrix_UB_12 -0.0092048000
_diffrn_orient_matrix_UB_13 -0.0336039000
_diffrn_orient_matrix_UB_21 0.0167793000
_diffrn_orient_matrix_UB_22 0.0609338000
_diffrn_orient_matrix_UB_23 -0.0127609000
_diffrn_orient_matrix_UB_31 0.0380341000
_diffrn_orient_matrix_UB_32 -0.0336069000
_diffrn_orient_matrix_UB_33 -0.0138780000
_diffrn_radiation_monochromator mirror
_diffrn_radiation_probe x-ray
_diffrn_radiation_type MoK\a
_diffrn_radiation_wavelength 0.71073
_diffrn_reflns_av_R_equivalents 0.0455
_diffrn_reflns_av_unetI/netI 0.0374
_diffrn_reflns_Laue_measured_fraction_full 0.998
_diffrn_reflns_Laue_measured_fraction_max 0.889
_diffrn_reflns_limit_h_max 20
_diffrn_reflns_limit_h_min -19
_diffrn_reflns_limit_k_max 11
_diffrn_reflns_limit_k_min -13
_diffrn_reflns_limit_l_max 25
_diffrn_reflns_limit_l_min -24
_diffrn_reflns_number 34988
_diffrn_reflns_point_group_measured_fraction_full 0.998
_diffrn_reflns_point_group_measured_fraction_max 0.889
_diffrn_reflns_theta_full 25.242
_diffrn_reflns_theta_max 31.063
_diffrn_reflns_theta_min 3.224
_diffrn_source 'micro-focus sealed X-ray tube'
_diffrn_source_type 'PhotonJet (Mo) X-ray Source'
_exptl_absorpt_coefficient_mu 6.813
_exptl_absorpt_correction_T_max 1.00000
_exptl_absorpt_correction_T_min 0.48937
_exptl_absorpt_correction_type multi-scan
_exptl_absorpt_process_details
;
CrysAlisPro 1.171.41.113a (Rigaku Oxford Diffraction, 2021)
Empirical absorption correction using spherical harmonics,
implemented in SCALE3 ABSPACK scaling algorithm.
;
_exptl_crystal_colour 'clear whiteish colourless'
_exptl_crystal_density_diffrn 1.719
_exptl_crystal_description block
_exptl_crystal_F_000 1344
_exptl_crystal_size_max 0.180
_exptl_crystal_size_mid 0.150
_exptl_crystal_size_min 0.090
_refine_diff_density_max 1.574
_refine_diff_density_min -1.564
_refine_diff_density_rms 0.162
_refine_ls_extinction_coef 0.00034(8)
_refine_ls_extinction_expression Fc^*^=kFc[1+0.001xFc^2^\l^3^/sin(2\q)]^-1/4^
_refine_ls_extinction_method 'SHELXL-2016/6 (Sheldrick 2016)'
_refine_ls_goodness_of_fit_ref 1.083
_refine_ls_hydrogen_treatment constr
_refine_ls_matrix_type full
_refine_ls_number_parameters 312
_refine_ls_number_reflns 7568
_refine_ls_number_restraints 0
_refine_ls_restrained_S_all 1.083
_refine_ls_R_factor_all 0.0314
_refine_ls_R_factor_gt 0.0240
_refine_ls_shift/su_max 0.001
_refine_ls_shift/su_mean 0.000
_refine_ls_structure_factor_coef Fsqd
_refine_ls_weighting_details 'w=1/[\s^2^(Fo^2^)+(0.0293P)^2^] where P=(Fo^2^+2Fc^2^)/3'
_refine_ls_weighting_scheme calc
_refine_ls_wR_factor_gt 0.0554
_refine_ls_wR_factor_ref 0.0574
_reflns_Friedel_coverage 0.000
_reflns_number_gt 6560
_reflns_number_total 7568
_reflns_threshold_expression 'I > 2\s(I)'
_cod_data_source_file d2dt00346e2.cif
_cod_data_source_block mh-bimtolp_auto
_cod_depositor_comments 'Adding full bibliography for 7710326--7710330.cif.'
_cod_database_code 7710330
_shelx_shelxl_version_number 2016/6
_chemical_oxdiff_formula 'Bi C H P O S'
_shelx_space_group_comment
;
The symmetry employed for this shelxl refinement is uniquely defined
by the following loop, which should always be used as a source of
symmetry information in preference to the above space-group names.
They are only intended as comments.
;
_shelx_estimated_absorpt_t_max 0.579
_shelx_estimated_absorpt_t_min 0.373
_diffrn_oxdiff_digest_frames
;
014590cc86b0cceed43d907e43159c0433012642a16
;
_reflns_odcompleteness_completeness 99.77
_reflns_odcompleteness_iscentric 1
_reflns_odcompleteness_theta 28.22
_olex2_refinement_description
;
1. Fixed Uiso
 At 1.2 times of:
  All C(H) groups
 At 1.5 times of:
  All C(H,H,H) groups
2.a Aromatic/amide H refined with riding coordinates:
 C9(H9), C13(H13), C2(H2), C6(H6), C10(H10), C11(H11), C20(H20), C16(H16),
 C22(H22), C3(H3), C24(H24), C23(H23), C19(H19), C26(H26), C4(H4), C17(H17),
 C18(H18), C25(H25)
2.b Idealised Me refined as rotating group:
 C14(H14A,H14B,H14C), C7(H7A,H7B,H7C), C27(H27A,H27B,H27C), C28(H28A,H28B,H28C)
;
_olex2_submission_special_instructions 'No special instructions were received'
_oxdiff_exptl_absorpt_empirical_details
;
Empirical correction (ABSPACK) includes:
- Absorption correction using spherical harmonics
- Frame scaling
;
_oxdiff_exptl_absorpt_empirical_full_max 1.981
_oxdiff_exptl_absorpt_empirical_full_min 0.695

loop_
_space_group_symop_operation_xyz
'x, y, z'
'-x+1/2, y+1/2, -z+1/2'
'-x, -y, -z'
'x-1/2, -y-1/2, z-1/2'

loop_
_atom_site_label
_atom_site_type_symbol
_atom_site_fract_x
_atom_site_fract_y
_atom_site_fract_z
_atom_site_U_iso_or_equiv
_atom_site_adp_type
_atom_site_occupancy
_atom_site_site_symmetry_order
_atom_site_calc_flag
_atom_site_refinement_flags_posn
_atom_site_refinement_flags_adp
_atom_site_refinement_flags_occupancy
_atom_site_disorder_assembly
_atom_site_disorder_group
Bi1 Bi 0.25324(2) 0.48092(2) 0.27003(2) 0.01010(4) Uani 1 1 d . . . . .
P1 P 0.34905(4) 0.75525(6) 0.38107(3) 0.01033(12) Uani 1 1 d . . . . .
S1 S 0.30058(5) 0.10509(8) 0.71624(4) 0.02778(17) Uani 1 1 d . . . . .
O2 O 0.33669(12) 0.85430(18) 0.32009(10) 0.0165(4) Uani 1 1 d . . . . .
O1 O 0.32181(12) 0.61266(18) 0.36378(9) 0.0143(4) Uani 1 1 d . . . . .
C1 C 0.16895(16) 0.3892(2) 0.35396(14) 0.0129(5) Uani 1 1 d . . . . .
C8 C 0.14367(16) 0.6393(2) 0.24107(14) 0.0124(5) Uani 1 1 d . . . . .
O3 O 0.23464(15) 0.0875(3) 0.77402(12) 0.0365(6) Uani 1 1 d . . . . .
C9 C 0.12189(17) 0.6730(3) 0.16767(14) 0.0155(5) Uani 1 1 d . . . . .
H9 H 0.155434 0.633330 0.131410 0.019 Uiso 1 1 calc R . . . .
C13 C 0.09459(17) 0.7006(3) 0.29326(14) 0.0132(5) Uani 1 1 d . . . . .
H13 H 0.109832 0.678911 0.343017 0.016 Uiso 1 1 calc R . . . .
C2 C 0.11550(18) 0.2760(3) 0.33756(15) 0.0182(6) Uani 1 1 d . . . . .
H2 H 0.115338 0.236037 0.291060 0.022 Uiso 1 1 calc R . . . .
C15 C 0.28430(16) 0.8084(2) 0.45530(14) 0.0122(5) Uani 1 1 d . . . . .
C6 C 0.16842(17) 0.4461(3) 0.42325(14) 0.0143(5) Uani 1 1 d . . . . .
H6 H 0.205083 0.523139 0.434815 0.017 Uiso 1 1 calc R . . . .
C12 C 0.02332(17) 0.7934(3) 0.27439(14) 0.0147(5) Uani 1 1 d . . . . .
C10 C 0.05117(18) 0.7644(3) 0.14828(15) 0.0189(6) Uani 1 1 d . . . . .
H10 H 0.036236 0.786380 0.098539 0.023 Uiso 1 1 calc R . . . .
C11 C 0.00196(17) 0.8241(3) 0.20067(15) 0.0176(6) Uani 1 1 d . . . . .
H11 H -0.046472 0.886052 0.186453 0.021 Uiso 1 1 calc R . . . .
C21 C 0.47107(16) 0.7563(2) 0.41768(13) 0.0112(5) Uani 1 1 d . . . . .
C20 C 0.30524(18) 0.7521(3) 0.52398(14) 0.0169(5) Uani 1 1 d . . . . .
H20 H 0.353737 0.687580 0.530985 0.020 Uiso 1 1 calc R . . . .
C16 C 0.21277(17) 0.9042(3) 0.44566(15) 0.0166(5) Uani 1 1 d . . . . .
H16 H 0.197705 0.943851 0.399395 0.020 Uiso 1 1 calc R . . . .
C22 C 0.51718(16) 0.8775(2) 0.43010(14) 0.0131(5) Uani 1 1 d . . . . .
H22 H 0.484047 0.957768 0.419251 0.016 Uiso 1 1 calc R . . . .
C3 C 0.0622(2) 0.2212(3) 0.38921(16) 0.0233(6) Uani 1 1 d . . . . .
H3 H 0.025869 0.143825 0.377716 0.028 Uiso 1 1 calc R . . . .
C24 C 0.66049(18) 0.7644(3) 0.47387(14) 0.0188(6) Uani 1 1 d . . . . .
H24 H 0.724901 0.767304 0.492693 0.023 Uiso 1 1 calc R . . . .
C23 C 0.61080(17) 0.8812(3) 0.45810(14) 0.0173(5) Uani 1 1 d . . . . .
H23 H 0.641403 0.964059 0.466633 0.021 Uiso 1 1 calc R . . . .
C5 C 0.11500(17) 0.3919(3) 0.47575(15) 0.0176(5) Uani 1 1 d . . . . .
C19 C 0.2564(2) 0.7888(3) 0.58233(15) 0.0214(6) Uani 1 1 d . . . . .
H19 H 0.271202 0.749299 0.628671 0.026 Uiso 1 1 calc R . . . .
C26 C 0.52098(17) 0.6387(3) 0.43357(14) 0.0166(5) Uani 1 1 d . . . . .
H26 H 0.490605 0.555665 0.425058 0.020 Uiso 1 1 calc R . . . .
C4 C 0.06181(19) 0.2790(3) 0.45767(16) 0.0219(6) Uani 1 1 d . . . . .
H4 H 0.024888 0.240887 0.492308 0.026 Uiso 1 1 calc R . . . .
C17 C 0.16392(18) 0.9410(3) 0.50424(17) 0.0217(6) Uani 1 1 d . . . . .
H17 H 0.115438 1.005614 0.497711 0.026 Uiso 1 1 calc R . . . .
C14 C -0.03070(18) 0.8563(3) 0.33181(16) 0.0235(6) Uani 1 1 d . . . . .
H14A H -0.078446 0.794227 0.345912 0.035 Uiso 1 1 calc GR . . . .
H14B H -0.061557 0.937182 0.312304 0.035 Uiso 1 1 calc GR . . . .
H14C H 0.012911 0.878280 0.374435 0.035 Uiso 1 1 calc GR . . . .
C18 C 0.18584(19) 0.8835(3) 0.57220(16) 0.0221(6) Uani 1 1 d . . . . .
H18 H 0.152351 0.909224 0.611840 0.026 Uiso 1 1 calc R . . . .
C25 C 0.61525(18) 0.6436(3) 0.46189(16) 0.0221(6) Uani 1 1 d . . . . .
H25 H 0.648731 0.563709 0.473063 0.027 Uiso 1 1 calc R . . . .
C7 C 0.1180(2) 0.4523(3) 0.55004(17) 0.0254(6) Uani 1 1 d . . . . .
H7A H 0.169693 0.412867 0.581712 0.038 Uiso 1 1 calc GR . . . .
H7B H 0.058149 0.435588 0.570311 0.038 Uiso 1 1 calc GR . . . .
H7C H 0.128042 0.547950 0.546629 0.038 Uiso 1 1 calc GR . . . .
C27 C 0.3599(2) 0.2594(3) 0.73353(19) 0.0370(8) Uani 1 1 d . . . . .
H27A H 0.315103 0.332265 0.723730 0.055 Uiso 1 1 calc GR . . . .
H27B H 0.410825 0.267745 0.701880 0.055 Uiso 1 1 calc GR . . . .
H27C H 0.386418 0.262877 0.784447 0.055 Uiso 1 1 calc GR . . . .
C28 C 0.3998(3) 0.0012(4) 0.7418(2) 0.0442(10) Uani 1 1 d . . . . .
H28A H 0.424315 0.020489 0.792126 0.066 Uiso 1 1 calc GR . . . .
H28B H 0.449075 0.018062 0.709614 0.066 Uiso 1 1 calc GR . . . .
H28C H 0.380493 -0.091736 0.737828 0.066 Uiso 1 1 calc GR . . . .

loop_
_atom_site_aniso_label
_atom_site_aniso_U_11
_atom_site_aniso_U_22
_atom_site_aniso_U_33
_atom_site_aniso_U_23
_atom_site_aniso_U_13
_atom_site_aniso_U_12
Bi1 0.00995(5) 0.00887(6) 0.01127(6) -0.00140(3) 0.00002(3) 0.00029(3)
P1 0.0109(3) 0.0095(3) 0.0101(3) 0.0000(2) -0.0011(2) -0.0012(2)
S1 0.0281(4) 0.0327(5) 0.0221(4) -0.0054(3) 0.0002(3) 0.0065(3)
O2 0.0185(9) 0.0167(10) 0.0139(9) 0.0052(7) -0.0003(7) -0.0004(7)
O1 0.0167(9) 0.0104(10) 0.0152(9) -0.0030(7) -0.0015(7) -0.0037(7)
C1 0.0121(11) 0.0107(13) 0.0152(13) 0.0035(10) -0.0019(9) 0.0003(9)
C8 0.0114(11) 0.0097(13) 0.0154(13) 0.0000(9) -0.0026(9) -0.0022(9)
O3 0.0279(12) 0.0469(18) 0.0358(14) -0.0077(11) 0.0084(10) -0.0026(10)
C9 0.0167(12) 0.0140(14) 0.0158(13) 0.0007(10) 0.0006(10) -0.0003(9)
C13 0.0154(11) 0.0112(14) 0.0125(12) 0.0015(9) -0.0013(9) -0.0030(9)
C2 0.0211(13) 0.0130(15) 0.0203(14) -0.0001(11) 0.0010(10) -0.0012(10)
C15 0.0118(11) 0.0106(13) 0.0139(12) -0.0018(9) -0.0003(9) -0.0026(9)
C6 0.0143(11) 0.0111(13) 0.0171(13) 0.0010(10) 0.0004(9) 0.0003(9)
C12 0.0127(11) 0.0118(14) 0.0195(13) -0.0011(10) 0.0004(9) -0.0018(9)
C10 0.0185(13) 0.0214(16) 0.0161(13) 0.0036(11) -0.0019(10) 0.0011(10)
C11 0.0148(12) 0.0128(14) 0.0244(15) 0.0036(11) -0.0028(10) 0.0015(9)
C21 0.0117(11) 0.0141(14) 0.0076(11) -0.0001(9) -0.0002(8) -0.0003(9)
C20 0.0197(13) 0.0139(14) 0.0172(13) 0.0005(10) 0.0026(10) 0.0012(10)
C16 0.0128(11) 0.0195(16) 0.0173(14) 0.0005(10) -0.0002(10) 0.0003(9)
C22 0.0157(12) 0.0072(13) 0.0164(13) -0.0003(9) 0.0007(9) 0.0007(9)
C3 0.0243(14) 0.0154(16) 0.0299(16) 0.0032(12) 0.0012(12) -0.0062(11)
C24 0.0120(12) 0.0234(16) 0.0202(14) 0.0002(11) -0.0026(10) 0.0018(10)
C23 0.0163(12) 0.0162(15) 0.0190(14) -0.0031(11) -0.0002(10) -0.0048(10)
C5 0.0157(12) 0.0183(15) 0.0187(14) 0.0024(11) 0.0008(10) 0.0045(10)
C19 0.0286(15) 0.0225(16) 0.0139(13) 0.0011(11) 0.0065(11) -0.0027(11)
C26 0.0174(12) 0.0119(14) 0.0199(14) -0.0003(10) -0.0012(10) -0.0007(9)
C4 0.0206(13) 0.0216(17) 0.0242(15) 0.0096(12) 0.0052(11) -0.0025(11)
C17 0.0148(12) 0.0211(16) 0.0296(16) -0.0019(13) 0.0046(11) 0.0044(11)
C14 0.0202(13) 0.0212(16) 0.0295(16) -0.0029(12) 0.0045(12) 0.0074(11)
C18 0.0227(14) 0.0240(17) 0.0212(15) -0.0051(12) 0.0104(11) -0.0032(11)
C25 0.0200(13) 0.0147(15) 0.0303(16) 0.0021(12) -0.0037(11) 0.0063(10)
C7 0.0266(15) 0.0297(18) 0.0209(16) -0.0003(13) 0.0072(12) -0.0011(12)
C27 0.040(2) 0.036(2) 0.0366(19) -0.0079(16) 0.0129(15) -0.0019(15)
C28 0.044(2) 0.052(3) 0.039(2) 0.0136(17) 0.0166(18) 0.0290(17)

loop_
_atom_type_symbol
_atom_type_description
_atom_type_scat_dispersion_real
_atom_type_scat_dispersion_imag
_atom_type_scat_source
C C 0.0033 0.0016 'International Tables Vol C Tables 4.2.6.8 and 6.1.1.4'
H H 0.0000 0.0000 'International Tables Vol C Tables 4.2.6.8 and 6.1.1.4'
Bi Bi -4.1077 10.2566 'International Tables Vol C Tables 4.2.6.8 and 6.1.1.4'
O O 0.0106 0.0060 'International Tables Vol C Tables 4.2.6.8 and 6.1.1.4'
P P 0.1023 0.0942 'International Tables Vol C Tables 4.2.6.8 and 6.1.1.4'
S S 0.1246 0.1234 'International Tables Vol C Tables 4.2.6.8 and 6.1.1.4'

loop_
_geom_angle_atom_site_label_1
_geom_angle_atom_site_label_2
_geom_angle_atom_site_label_3
_geom_angle
_geom_angle_site_symmetry_1
_geom_angle_site_symmetry_3
_geom_angle_publ_flag
O1 Bi1 O2 172.23(6) . 2_545 ?
C1 Bi1 O2 88.51(8) . 2_545 ?
C1 Bi1 O1 86.30(8) . . ?
C1 Bi1 C8 92.93(9) . . ?
C8 Bi1 O2 84.42(7) . 2_545 ?
C8 Bi1 O1 90.07(8) . . ?
O2 P1 O1 117.70(10) . . ?
O2 P1 C15 109.90(11) . . ?
O2 P1 C21 108.31(11) . . ?
O1 P1 C15 107.59(11) . . ?
O1 P1 C21 107.58(11) . . ?
C21 P1 C15 105.02(11) . . ?
O3 S1 C27 107.13(15) . . ?
O3 S1 C28 106.08(17) . . ?
C28 S1 C27 96.68(19) . . ?
P1 O2 Bi1 154.09(11) . 2 ?
P1 O1 Bi1 141.34(11) . . ?
C2 C1 Bi1 120.39(19) . . ?
C2 C1 C6 118.9(2) . . ?
C6 C1 Bi1 120.70(18) . . ?
C9 C8 Bi1 118.78(19) . . ?
C13 C8 Bi1 122.20(18) . . ?
C13 C8 C9 119.0(2) . . ?
C8 C9 H9 120.1 . . ?
C10 C9 C8 119.8(2) . . ?
C10 C9 H9 120.1 . . ?
C8 C13 H13 119.1 . . ?
C8 C13 C12 121.8(2) . . ?
C12 C13 H13 119.1 . . ?
C1 C2 H2 119.9 . . ?
C1 C2 C3 120.1(3) . . ?
C3 C2 H2 119.9 . . ?
C20 C15 P1 119.33(19) . . ?
C20 C15 C16 118.9(2) . . ?
C16 C15 P1 121.8(2) . . ?
C1 C6 H6 119.2 . . ?
C5 C6 C1 121.5(2) . . ?
C5 C6 H6 119.2 . . ?
C13 C12 C11 118.2(2) . . ?
C13 C12 C14 120.9(2) . . ?
C11 C12 C14 120.9(2) . . ?
C9 C10 H10 119.6 . . ?
C9 C10 C11 120.9(2) . . ?
C11 C10 H10 119.6 . . ?
C12 C11 H11 119.8 . . ?
C10 C11 C12 120.4(2) . . ?
C10 C11 H11 119.8 . . ?
C22 C21 P1 119.19(19) . . ?
C22 C21 C26 119.2(2) . . ?
C26 C21 P1 121.63(19) . . ?
C15 C20 H20 119.4 . . ?
C19 C20 C15 121.2(2) . . ?
C19 C20 H20 119.4 . . ?
C15 C16 H16 120.1 . . ?
C17 C16 C15 119.8(3) . . ?
C17 C16 H16 120.1 . . ?
C21 C22 H22 119.8 . . ?
C23 C22 C21 120.4(2) . . ?
C23 C22 H22 119.8 . . ?
C2 C3 H3 119.8 . . ?
C2 C3 C4 120.5(3) . . ?
C4 C3 H3 119.8 . . ?
C23 C24 H24 120.2 . . ?
C25 C24 H24 120.2 . . ?
C25 C24 C23 119.6(2) . . ?
C22 C23 C24 120.5(2) . . ?
C22 C23 H23 119.8 . . ?
C24 C23 H23 119.8 . . ?
C6 C5 C7 120.4(3) . . ?
C4 C5 C6 118.3(3) . . ?
C4 C5 C7 121.3(3) . . ?
C20 C19 H19 120.3 . . ?
C18 C19 C20 119.4(3) . . ?
C18 C19 H19 120.3 . . ?
C21 C26 H26 120.0 . . ?
C25 C26 C21 119.9(2) . . ?
C25 C26 H26 120.0 . . ?
C3 C4 H4 119.7 . . ?
C5 C4 C3 120.7(3) . . ?
C5 C4 H4 119.7 . . ?
C16 C17 H17 119.8 . . ?
C18 C17 C16 120.4(3) . . ?
C18 C17 H17 119.8 . . ?
C12 C14 H14A 109.5 . . ?
C12 C14 H14B 109.5 . . ?
C12 C14 H14C 109.5 . . ?
H14A C14 H14B 109.5 . . ?
H14A C14 H14C 109.5 . . ?
H14B C14 H14C 109.5 . . ?
C19 C18 C17 120.3(3) . . ?
C19 C18 H18 119.8 . . ?
C17 C18 H18 119.8 . . ?
C24 C25 C26 120.4(3) . . ?
C24 C25 H25 119.8 . . ?
C26 C25 H25 119.8 . . ?
C5 C7 H7A 109.5 . . ?
C5 C7 H7B 109.5 . . ?
C5 C7 H7C 109.5 . . ?
H7A C7 H7B 109.5 . . ?
H7A C7 H7C 109.5 . . ?
H7B C7 H7C 109.5 . . ?
S1 C27 H27A 109.5 . . ?
S1 C27 H27B 109.5 . . ?
S1 C27 H27C 109.5 . . ?
H27A C27 H27B 109.5 . . ?
H27A C27 H27C 109.5 . . ?
H27B C27 H27C 109.5 . . ?
S1 C28 H28A 109.5 . . ?
S1 C28 H28B 109.5 . . ?
S1 C28 H28C 109.5 . . ?
H28A C28 H28B 109.5 . . ?
H28A C28 H28C 109.5 . . ?
H28B C28 H28C 109.5 . . ?

loop_
_geom_bond_atom_site_label_1
_geom_bond_atom_site_label_2
_geom_bond_distance
_geom_bond_site_symmetry_2
_geom_bond_publ_flag
Bi1 O2 2.3742(17) 2_545 ?
Bi1 O1 2.3238(17) . ?
Bi1 C1 2.255(2) . ?
Bi1 C8 2.264(2) . ?
P1 O2 1.5053(18) . ?
P1 O1 1.5182(19) . ?
P1 C15 1.810(3) . ?
P1 C21 1.804(2) . ?
S1 O3 1.502(2) . ?
S1 C27 1.788(3) . ?
S1 C28 1.788(3) . ?
C1 C2 1.391(3) . ?
C1 C6 1.406(4) . ?
C8 C9 1.404(4) . ?
C8 C13 1.393(3) . ?
C9 H9 0.9500 . ?
C9 C10 1.388(3) . ?
C13 H13 0.9500 . ?
C13 C12 1.401(3) . ?
C2 H2 0.9500 . ?
C2 C3 1.393(4) . ?
C15 C20 1.397(4) . ?
C15 C16 1.405(3) . ?
C6 H6 0.9500 . ?
C6 C5 1.404(4) . ?
C12 C11 1.402(4) . ?
C12 C14 1.512(4) . ?
C10 H10 0.9500 . ?
C10 C11 1.389(4) . ?
C11 H11 0.9500 . ?
C21 C22 1.398(3) . ?
C21 C26 1.402(3) . ?
C20 H20 0.9500 . ?
C20 C19 1.391(4) . ?
C16 H16 0.9500 . ?
C16 C17 1.395(4) . ?
C22 H22 0.9500 . ?
C22 C23 1.384(3) . ?
C3 H3 0.9500 . ?
C3 C4 1.395(4) . ?
C24 H24 0.9500 . ?
C24 C23 1.393(4) . ?
C24 C25 1.388(4) . ?
C23 H23 0.9500 . ?
C5 C4 1.393(4) . ?
C5 C7 1.500(4) . ?
C19 H19 0.9500 . ?
C19 C18 1.388(4) . ?
C26 H26 0.9500 . ?
C26 C25 1.394(3) . ?
C4 H4 0.9500 . ?
C17 H17 0.9500 . ?
C17 C18 1.392(4) . ?
C14 H14A 0.9800 . ?
C14 H14B 0.9800 . ?
C14 H14C 0.9800 . ?
C18 H18 0.9500 . ?
C25 H25 0.9500 . ?
C7 H7A 0.9800 . ?
C7 H7B 0.9800 . ?
C7 H7C 0.9800 . ?
C27 H27A 0.9800 . ?
C27 H27B 0.9800 . ?
C27 H27C 0.9800 . ?
C28 H28A 0.9800 . ?
C28 H28B 0.9800 . ?
C28 H28C 0.9800 . ?

loop_
_geom_torsion_atom_site_label_1
_geom_torsion_atom_site_label_2
_geom_torsion_atom_site_label_3
_geom_torsion_atom_site_label_4
_geom_torsion
_geom_torsion_site_symmetry_1
_geom_torsion_site_symmetry_2
_geom_torsion_site_symmetry_3
_geom_torsion_site_symmetry_4
_geom_torsion_publ_flag
Bi1 C1 C2 C3 -178.8(2) . . . . ?
Bi1 C1 C6 C5 178.78(18) . . . . ?
Bi1 C8 C9 C10 176.36(19) . . . . ?
Bi1 C8 C13 C12 -176.50(18) . . . . ?
P1 C15 C20 C19 -179.2(2) . . . . ?
P1 C15 C16 C17 179.2(2) . . . . ?
P1 C21 C22 C23 -179.96(19) . . . . ?
P1 C21 C26 C25 -179.9(2) . . . . ?
O2 P1 O1 Bi1 -5.4(2) . . . . ?
O2 P1 C15 C20 -163.0(2) . . . . ?
O2 P1 C15 C16 17.5(2) . . . . ?
O2 P1 C21 C22 44.2(2) . . . . ?
O2 P1 C21 C26 -135.4(2) . . . . ?
O1 P1 O2 Bi1 65.0(3) . . . 2 ?
O1 P1 C15 C20 67.7(2) . . . . ?
O1 P1 C15 C16 -111.8(2) . . . . ?
O1 P1 C21 C22 172.40(19) . . . . ?
O1 P1 C21 C26 -7.2(2) . . . . ?
C1 C2 C3 C4 0.0(4) . . . . ?
C1 C6 C5 C4 0.0(4) . . . . ?
C1 C6 C5 C7 178.2(2) . . . . ?
C8 C9 C10 C11 0.5(4) . . . . ?
C8 C13 C12 C11 0.0(4) . . . . ?
C8 C13 C12 C14 178.5(2) . . . . ?
C9 C8 C13 C12 0.9(4) . . . . ?
C9 C10 C11 C12 0.3(4) . . . . ?
C13 C8 C9 C10 -1.1(4) . . . . ?
C13 C12 C11 C10 -0.6(4) . . . . ?
C2 C1 C6 C5 -0.3(4) . . . . ?
C2 C3 C4 C5 -0.4(4) . . . . ?
C15 P1 O2 Bi1 -58.6(3) . . . 2 ?
C15 P1 O1 Bi1 119.29(16) . . . . ?
C15 P1 C21 C22 -73.2(2) . . . . ?
C15 P1 C21 C26 107.2(2) . . . . ?
C15 C20 C19 C18 -0.3(4) . . . . ?
C15 C16 C17 C18 0.2(4) . . . . ?
C6 C1 C2 C3 0.3(4) . . . . ?
C6 C5 C4 C3 0.3(4) . . . . ?
C21 P1 O2 Bi1 -172.8(2) . . . 2 ?
C21 P1 O1 Bi1 -128.03(16) . . . . ?
C21 P1 C15 C20 -46.7(2) . . . . ?
C21 P1 C15 C16 133.8(2) . . . . ?
C21 C22 C23 C24 0.4(4) . . . . ?
C21 C26 C25 C24 -0.6(4) . . . . ?
C20 C15 C16 C17 -0.3(4) . . . . ?
C20 C19 C18 C17 0.2(4) . . . . ?
C16 C15 C20 C19 0.3(4) . . . . ?
C16 C17 C18 C19 -0.1(4) . . . . ?
C22 C21 C26 C25 0.5(4) . . . . ?
C23 C24 C25 C26 0.7(4) . . . . ?
C26 C21 C22 C23 -0.3(4) . . . . ?
C14 C12 C11 C10 -179.1(3) . . . . ?
C25 C24 C23 C22 -0.5(4) . . . . ?
C7 C5 C4 C3 -177.8(3) . . . . ?
